data_2014138
loop_
_publ_author_name
'Bortoluzzi, Adailton J.'
'Andrade, Evilazio S.'
'Nunes, Ricardo J.'

_publ_section_title
;4-(3,4-Dichlorophenyl)-9-(4-methylphenylsulfonyl)-4,9-diazatetracyclo[5.3.1.0^2,6^.0^8,10^]undecane-3,5-dione
 and
 4-(4-chlorophenyl)-9-(4-methylphenylsulfonyl)-4,9-diazatetracyclo[5.3.1.0^2,6^.0^8,10^]undecane-3,5-dione
;
_journal_issue 8
_journal_name_full 'Acta Crystallographica Section C'
_journal_page_first o614
_journal_page_last o616
_journal_paper_doi 10.1107/S0108270104015550
_journal_volume 60
_journal_year 2004
_chemical_formula_iupac 'C22 H19 Cl N2 O4 S'
_chemical_formula_moiety 'C22 H19 Cl N2 O4 S'
_chemical_formula_sum 'C22 H19 Cl N2 O4 S'
_chemical_formula_weight 442.90
_chemical_name_systematic
;
4-(4-chlorophenyl)-9-(4-methylphenylsulfonyl)-4,9-
diazatetracyclo[5.3.1.0^2,6^.0^8,10^]undecane-3,5-dione
;
_space_group_IT_number 2
_symmetry_cell_setting triclinic
_symmetry_space_group_name_Hall '-P 1'
_symmetry_space_group_name_H-M 'P -1'
_atom_sites_solution_hydrogens geom
_atom_sites_solution_primary direct
_atom_sites_solution_secondary difmap
_audit_creation_method SHELXL97
_cell_angle_alpha 105.06(2)
_cell_angle_beta 109.89(2)
_cell_angle_gamma 100.97(3)
_cell_formula_units_Z 2
_cell_length_a 8.975(2)
_cell_length_b 10.167(5)
_cell_length_c 12.8760(10)
_cell_measurement_reflns_used 25
_cell_measurement_temperature 293(2)
_cell_measurement_theta_max 17.62
_cell_measurement_theta_min 8.63
_cell_volume 1015.4(6)
_computing_cell_refinement 'SET4 in CAD-4 EXPRESS'
_computing_data_collection 'CAD-4 EXPRESS (Enraf-Nonius, 1994)'
_computing_data_reduction 'HELENA (Spek, 1996)'
_computing_molecular_graphics 'ORTEP-3 (Farrgia, 1997)'
_computing_publication_material SHELXL97
_computing_structure_refinement 'SHELXL97 (Sheldrick, 1997)'
_computing_structure_solution 'SIR97 (Altomare et al., 1999)'
_diffrn_ambient_temperature 293(2)
_diffrn_measured_fraction_theta_full 0.999
_diffrn_measured_fraction_theta_max 0.999
_diffrn_measurement_device_type 'Enraf-Nonius CAD-4'
_diffrn_measurement_method \w/2\q
_diffrn_radiation_monochromator graphite
_diffrn_radiation_source 'fine-focus sealed tube'
_diffrn_radiation_type MoK\a
_diffrn_radiation_wavelength 0.71069
_diffrn_reflns_av_R_equivalents 0.0127
_diffrn_reflns_av_sigmaI/netI 0.0233
_diffrn_reflns_limit_h_max 10
_diffrn_reflns_limit_h_min -10
_diffrn_reflns_limit_k_max 12
_diffrn_reflns_limit_k_min -11
_diffrn_reflns_limit_l_max 0
_diffrn_reflns_limit_l_min -15
_diffrn_reflns_number 3941
_diffrn_reflns_theta_full 25.47
_diffrn_reflns_theta_max 25.47
_diffrn_reflns_theta_min 1.80
_diffrn_standards_decay_% 1
_diffrn_standards_interval_count 200
_diffrn_standards_number 3
_exptl_absorpt_coefficient_mu 0.324
_exptl_absorpt_correction_type none
_exptl_crystal_colour colourless
_exptl_crystal_density_diffrn 1.449
_exptl_crystal_density_meas ?
_exptl_crystal_density_method 'not measured'
_exptl_crystal_description 'irregular block'
_exptl_crystal_F_000 460
_exptl_crystal_size_max 0.43
_exptl_crystal_size_mid 0.40
_exptl_crystal_size_min 0.36
_refine_diff_density_max 0.241
_refine_diff_density_min -0.264
_refine_ls_extinction_coef 0.027(2)
_refine_ls_extinction_expression Fc^*^=kFc[1+0.001xFc^2^\l^3^/sin(2\q)]^-1/4^
_refine_ls_extinction_method 'SHELXL97 (Sheldrick, 1997)'
_refine_ls_goodness_of_fit_ref 1.037
_refine_ls_hydrogen_treatment constr
_refine_ls_matrix_type full
_refine_ls_number_parameters 273
_refine_ls_number_reflns 3764
_refine_ls_number_restraints 0
_refine_ls_restrained_S_all 1.037
_refine_ls_R_factor_all 0.0495
_refine_ls_R_factor_gt 0.0355
_refine_ls_shift/su_max 0.001
_refine_ls_shift/su_mean 0.000
_refine_ls_structure_factor_coef Fsqd
_refine_ls_weighting_details 'calc w = 1/[\s^2^(Fo^2^)+(0.0472P)^2^+0.3187P] where P=(Fo^2^+2Fc^2^)/3'
_refine_ls_weighting_scheme calc
_refine_ls_wR_factor_gt 0.0911
_refine_ls_wR_factor_ref 0.0973
_reflns_number_gt 3118
_reflns_number_total 3764
_reflns_threshold_expression I>2\s(I)
_cod_data_source_file fg1757.cif
_cod_data_source_block II
_cod_depositor_comments
;
The following automatic conversions were performed:

'_exptl_crystal_density_meas' value 'not measured' was changed to '?'
- the value is perceived as not measured.

Automatic conversion script
Id: cif_fix_values 3008 2015-01-20 13:52:24Z robertas 
;
_cod_database_code 2014138
_cod_database_fobs_code 2014138

loop_
_symmetry_equiv_pos_as_xyz
'x, y, z'
'-x, -y, -z'

loop_
_atom_site_label
_atom_site_fract_x
_atom_site_fract_y
_atom_site_fract_z
_atom_site_U_iso_or_equiv
_atom_site_adp_type
_atom_site_calc_flag
_atom_site_refinement_flags
_atom_site_occupancy
_atom_site_disorder_assembly
_atom_site_disorder_group
_atom_site_type_symbol
S1 0.16108(5) 0.38633(5) 0.17523(4) 0.04477(15) Uani d . 1 . . S
O1 0.01990(17) 0.43054(17) 0.12292(14) 0.0661(4) Uani d . 1 . . O
O2 0.15124(18) 0.30080(15) 0.24661(13) 0.0586(4) Uani d . 1 . . O
Cl1 0.98717(8) 0.34187(7) 0.62471(5) 0.0712(2) Uani d . 1 . . Cl
N1 0.21359(16) 0.29367(14) 0.07313(12) 0.0371(3) Uani d . 1 . . N
C2 0.0660(2) 0.18945(19) -0.03435(16) 0.0437(4) Uani d . 1 . . C
H2 -0.0467 0.1793 -0.0381 0.052 Uiso calc R 1 . . H
C3 0.1022(2) 0.06611(19) -0.10833(15) 0.0455(4) Uani d . 1 . . C
H3 0.0188 -0.0275 -0.1373 0.055 Uiso calc R 1 . . H
C4 0.2847(2) 0.06683(18) -0.05316(16) 0.0432(4) Uani d . 1 . . C
H4 0.2983 -0.0147 -0.1054 0.052 Uiso calc R 1 . . H
C5 0.3653(2) 0.07127(18) 0.07114(16) 0.0407(4) Uani d . 1 . . C
O3 0.32640(17) -0.01745(15) 0.11178(13) 0.0603(4) Uani d . 1 . . O
N6 0.50576(16) 0.19196(15) 0.13243(13) 0.0370(3) Uani d . 1 . . N
C7 0.5095(2) 0.28596(19) 0.06819(16) 0.0402(4) Uani d . 1 . . C
O4 0.60324(17) 0.40581(15) 0.11014(13) 0.0587(4) Uani d . 1 . . O
C8 0.3848(2) 0.20514(19) -0.05676(16) 0.0440(4) Uani d . 1 . . C
H8 0.4443 0.1802 -0.1065 0.053 Uiso calc R 1 . . H
C9 0.2503(2) 0.2675(2) -0.11784(16) 0.0478(4) Uani d . 1 . . C
H9 0.2858 0.3337 -0.1544 0.057 Uiso calc R 1 . . H
C10 0.1617(2) 0.32069(19) -0.04102(16) 0.0435(4) Uani d . 1 . . C
H10 0.1129 0.3977 -0.0496 0.052 Uiso calc R 1 . . H
C11 0.1128(3) 0.1258(2) -0.20567(17) 0.0587(5) Uani d . 1 . . C
H11A 0.0098 0.1407 -0.2498 0.070 Uiso calc R 1 . . H
H11B 0.1490 0.0676 -0.2590 0.070 Uiso calc R 1 . . H
C12 0.6191(2) 0.22750(17) 0.25190(15) 0.0361(4) Uani d . 1 . . C
C13 0.5638(2) 0.2101(2) 0.33675(17) 0.0450(4) Uani d . 1 . . C
H13 0.4504 0.1750 0.3167 0.054 Uiso calc R 1 . . H
C14 0.6771(2) 0.2448(2) 0.45135(18) 0.0503(5) Uani d . 1 . . C
H14 0.6404 0.2329 0.5087 0.060 Uiso calc R 1 . . H
C15 0.8452(2) 0.2972(2) 0.48032(16) 0.0464(4) Uani d . 1 . . C
C16 0.9009(2) 0.3152(2) 0.39598(17) 0.0473(4) Uani d . 1 . . C
H16 1.0143 0.3506 0.4162 0.057 Uiso calc R 1 . . H
C17 0.7882(2) 0.28082(19) 0.28178(16) 0.0423(4) Uani d . 1 . . C
H17 0.8253 0.2932 0.2247 0.051 Uiso calc R 1 . . H
C21 0.3377(2) 0.53810(19) 0.25751(16) 0.0418(4) Uani d . 1 . . C
C22 0.4666(2) 0.5314(2) 0.35034(19) 0.0529(5) Uani d . 1 . . C
H22 0.4620 0.4467 0.3658 0.063 Uiso calc R 1 . . H
C23 0.6023(2) 0.6515(2) 0.4200(2) 0.0600(6) Uani d . 1 . . C
H23 0.6892 0.6470 0.4825 0.072 Uiso calc R 1 . . H
C24 0.6118(3) 0.7784(2) 0.3987(2) 0.0565(5) Uani d . 1 . . C
C25 0.4814(3) 0.7825(2) 0.3044(2) 0.0583(5) Uani d . 1 . . C
H25 0.4867 0.8671 0.2886 0.070 Uiso calc R 1 . . H
C26 0.3438(3) 0.6635(2) 0.23312(18) 0.0513(5) Uani d . 1 . . C
H26 0.2571 0.6676 0.1702 0.062 Uiso calc R 1 . . H
C27 0.7591(3) 0.9093(3) 0.4793(3) 0.0876(8) Uani d . 1 . . C
H27A 0.7473 0.9500 0.5511 0.131 Uiso calc R 1 . . H
H27B 0.7643 0.9784 0.4410 0.131 Uiso calc R 1 . . H
H27C 0.8595 0.8828 0.4971 0.131 Uiso calc R 1 . . H

loop_
_atom_site_aniso_label
_atom_site_aniso_U_11
_atom_site_aniso_U_22
_atom_site_aniso_U_33
_atom_site_aniso_U_12
_atom_site_aniso_U_13
_atom_site_aniso_U_23
S1 0.0332(2) 0.0431(3) 0.0551(3) 0.01012(18) 0.0199(2) 0.0113(2)
O1 0.0382(7) 0.0698(10) 0.0807(11) 0.0257(7) 0.0193(7) 0.0118(8)
O2 0.0590(9) 0.0526(8) 0.0657(9) 0.0041(7) 0.0367(7) 0.0177(7)
Cl1 0.0780(4) 0.0752(4) 0.0462(3) 0.0208(3) 0.0080(3) 0.0248(3)
N1 0.0299(7) 0.0342(7) 0.0417(8) 0.0069(6) 0.0111(6) 0.0118(6)
C2 0.0296(8) 0.0405(9) 0.0476(10) 0.0047(7) 0.0036(7) 0.0154(8)
C3 0.0425(10) 0.0333(9) 0.0402(10) 0.0003(7) 0.0019(8) 0.0094(7)
C4 0.0460(10) 0.0323(9) 0.0444(10) 0.0104(8) 0.0152(8) 0.0082(7)
C5 0.0338(9) 0.0331(9) 0.0513(10) 0.0102(7) 0.0129(8) 0.0150(8)
O3 0.0464(8) 0.0490(8) 0.0722(10) -0.0009(6) 0.0072(7) 0.0351(7)
N6 0.0301(7) 0.0358(7) 0.0447(8) 0.0085(6) 0.0142(6) 0.0160(6)
C7 0.0353(9) 0.0400(9) 0.0488(10) 0.0097(7) 0.0201(8) 0.0187(8)
O4 0.0499(8) 0.0464(8) 0.0654(9) -0.0026(6) 0.0114(7) 0.0264(7)
C8 0.0485(10) 0.0440(10) 0.0409(10) 0.0111(8) 0.0227(8) 0.0134(8)
C9 0.0545(11) 0.0440(10) 0.0380(9) 0.0062(8) 0.0128(8) 0.0185(8)
C10 0.0373(9) 0.0367(9) 0.0467(10) 0.0091(7) 0.0047(8) 0.0178(8)
C11 0.0664(13) 0.0502(12) 0.0375(10) 0.0063(10) 0.0043(9) 0.0123(9)
C12 0.0322(8) 0.0336(8) 0.0433(9) 0.0122(7) 0.0152(7) 0.0140(7)
C13 0.0381(9) 0.0510(11) 0.0559(11) 0.0175(8) 0.0251(9) 0.0239(9)
C14 0.0580(12) 0.0580(12) 0.0514(11) 0.0260(10) 0.0308(10) 0.0277(9)
C15 0.0512(11) 0.0426(10) 0.0422(10) 0.0178(8) 0.0134(8) 0.0150(8)
C16 0.0354(9) 0.0489(10) 0.0490(11) 0.0083(8) 0.0121(8) 0.0147(8)
C17 0.0353(9) 0.0461(10) 0.0442(10) 0.0093(7) 0.0180(8) 0.0139(8)
C21 0.0387(9) 0.0384(9) 0.0477(10) 0.0117(7) 0.0209(8) 0.0101(8)
C22 0.0450(10) 0.0402(10) 0.0678(13) 0.0156(8) 0.0169(9) 0.0168(9)
C23 0.0399(10) 0.0544(12) 0.0700(14) 0.0136(9) 0.0114(10) 0.0133(10)
C24 0.0510(12) 0.0477(11) 0.0651(13) 0.0053(9) 0.0316(11) 0.0076(10)
C25 0.0770(15) 0.0401(10) 0.0640(13) 0.0097(10) 0.0396(12) 0.0198(9)
C26 0.0608(12) 0.0482(11) 0.0477(11) 0.0171(9) 0.0234(9) 0.0196(9)
C27 0.0724(17) 0.0571(15) 0.098(2) -0.0093(12) 0.0284(15) 0.0020(14)

loop_
_atom_type_symbol
_atom_type_description
_atom_type_scat_dispersion_real
_atom_type_scat_dispersion_imag
_atom_type_scat_source
C C 0.0033 0.0016 'International Tables Vol C Tables 4.2.6.8 and 6.1.1.4'
H H 0.0000 0.0000 'International Tables Vol C Tables 4.2.6.8 and 6.1.1.4'
N N 0.0061 0.0033 'International Tables Vol C Tables 4.2.6.8 and 6.1.1.4'
O O 0.0106 0.0060 'International Tables Vol C Tables 4.2.6.8 and 6.1.1.4'
S S 0.1246 0.1234 'International Tables Vol C Tables 4.2.6.8 and 6.1.1.4'
Cl Cl 0.1484 0.1585 'International Tables Vol C Tables 4.2.6.8 and 6.1.1.4'

loop_
_geom_angle_atom_site_label_1
_geom_angle_atom_site_label_2
_geom_angle_atom_site_label_3
_geom_angle
_geom_angle_publ_flag
O2 S1 O1 118.64(10) y
O2 S1 N1 105.22(8) y
O1 S1 N1 111.40(9) y
O2 S1 C21 108.83(9) y
O1 S1 C21 109.13(10) y
N1 S1 C21 102.35(8) y
C10 N1 C2 59.29(11) y
C10 N1 S1 116.28(11) y
C2 N1 S1 113.05(11) y
C10 C2 N1 60.32(11) y
C10 C2 C3 105.39(16) ?
N1 C2 C3 115.28(14) ?
C10 C2 H2 120.1 ?
N1 C2 H2 120.1 ?
C3 C2 H2 120.1 ?
C2 C3 C4 112.99(14) ?
C2 C3 C11 98.77(15) ?
C4 C3 C11 98.48(16) ?
C2 C3 H3 114.8 ?
C4 C3 H3 114.8 ?
C11 C3 H3 114.8 ?
C5 C4 C8 105.68(14) ?
C5 C4 C3 122.04(15) ?
C8 C4 C3 103.57(14) ?
C5 C4 H4 108.3 ?
C8 C4 H4 108.3 ?
C3 C4 H4 108.3 ?
O3 C5 N6 124.24(17) ?
O3 C5 C4 127.44(16) ?
N6 C5 C4 108.11(15) ?
C5 N6 C7 111.87(14) y
C5 N6 C12 124.13(14) y
C7 N6 C12 123.41(14) y
O4 C7 N6 123.58(17) ?
O4 C7 C8 128.80(17) ?
N6 C7 C8 107.56(14) ?
C7 C8 C4 104.91(15) ?
C7 C8 C9 120.57(15) ?
C4 C8 C9 104.02(14) ?
C7 C8 H8 108.9 ?
C4 C8 H8 108.9 ?
C9 C8 H8 108.9 ?
C10 C9 C8 112.10(14) ?
C10 C9 C11 98.98(16) ?
C8 C9 C11 99.14(15) ?
C10 C9 H9 114.8 ?
C8 C9 H9 114.8 ?
C11 C9 H9 114.8 ?
C2 C10 N1 60.39(11) y
C2 C10 C9 104.75(15) ?
N1 C10 C9 114.59(14) ?
C2 C10 H10 120.5 ?
N1 C10 H10 120.5 ?
C9 C10 H10 120.5 ?
C3 C11 C9 94.45(14) ?
C3 C11 H11A 112.8 ?
C9 C11 H11A 112.8 ?
C3 C11 H11B 112.8 ?
C9 C11 H11B 112.8 ?
H11A C11 H11B 110.3 ?
C13 C12 C17 120.11(16) ?
C13 C12 N6 121.51(15) ?
C17 C12 N6 118.38(15) ?
C14 C13 C12 119.93(17) ?
C14 C13 H13 120.0 ?
C12 C13 H13 120.0 ?
C15 C14 C13 119.63(18) ?
C15 C14 H14 120.2 ?
C13 C14 H14 120.2 ?
C16 C15 C14 120.63(17) ?
C16 C15 Cl1 119.87(15) ?
C14 C15 Cl1 119.50(15) ?
C17 C16 C15 119.84(17) ?
C17 C16 H16 120.1 ?
C15 C16 H16 120.1 ?
C16 C17 C12 119.85(17) ?
C16 C17 H17 120.1 ?
C12 C17 H17 120.1 ?
C22 C21 C26 120.82(18) ?
C22 C21 S1 118.41(15) ?
C26 C21 S1 120.71(15) ?
C23 C22 C21 119.37(19) ?
C23 C22 H22 120.3 ?
C21 C22 H22 120.3 ?
C22 C23 C24 121.3(2) ?
C22 C23 H23 119.3 ?
C24 C23 H23 119.3 ?
C23 C24 C25 118.37(19) ?
C23 C24 C27 120.0(2) ?
C25 C24 C27 121.6(2) ?
C26 C25 C24 121.5(2) ?
C26 C25 H25 119.3 ?
C24 C25 H25 119.3 ?
C25 C26 C21 118.6(2) ?
C25 C26 H26 120.7 ?
C21 C26 H26 120.7 ?
C24 C27 H27A 109.5 ?
C24 C27 H27B 109.5 ?
H27A C27 H27B 109.5 ?
C24 C27 H27C 109.5 ?
H27A C27 H27C 109.5 ?
H27B C27 H27C 109.5 ?

loop_
_geom_bond_atom_site_label_1
_geom_bond_atom_site_label_2
_geom_bond_site_symmetry_2
_geom_bond_distance
_geom_bond_publ_flag
S1 O2 . 1.4318(15) y
S1 O1 . 1.4334(15) y
S1 N1 . 1.6688(15) y
S1 C21 . 1.759(2) y
Cl1 C15 . 1.737(2) ?
N1 C10 . 1.498(2) y
N1 C2 . 1.500(2) y
C2 C10 . 1.483(3) y
C2 C3 . 1.526(3) y
C2 H2 . 0.98 ?
C3 C4 . 1.546(3) no
C3 C11 . 1.550(3) no
C3 H3 . 0.98 ?
C4 C5 . 1.500(3) no
C4 C8 . 1.539(3) y
C4 H4 . 0.98 ?
C5 O3 . 1.208(2) ?
C5 N6 . 1.396(2) ?
N6 C7 . 1.420(2) ?
N6 C12 . 1.428(2) ?
C7 O4 . 1.201(2) ?
C7 C8 . 1.501(3) no
C8 C9 . 1.543(3) no
C8 H8 . 0.98 ?
C9 C10 . 1.525(3) no
C9 C11 . 1.551(3) no
C9 H9 . 0.98 ?
C10 H10 . 0.98 ?
C11 H11A . 0.97 ?
C11 H11B . 0.97 ?
C12 C13 . 1.381(2) ?
C12 C17 . 1.388(2) ?
C13 C14 . 1.381(3) ?
C13 H13 . 0.93 ?
C14 C15 . 1.381(3) ?
C14 H14 . 0.93 ?
C15 C16 . 1.378(3) ?
C16 C17 . 1.376(3) ?
C16 H16 . 0.93 ?
C17 H17 . 0.93 ?
C21 C22 . 1.379(3) ?
C21 C26 . 1.386(3) ?
C22 C23 . 1.379(3) ?
C22 H22 . 0.93 ?
C23 C24 . 1.380(3) ?
C23 H23 . 0.93 ?
C24 C25 . 1.387(3) ?
C24 C27 . 1.508(3) ?
C25 C26 . 1.384(3) ?
C25 H25 . 0.93 ?
C26 H26 . 0.93 ?
C27 H27A . 0.96 ?
C27 H27B . 0.96 ?
C27 H27C . 0.96 ?

loop_
_geom_hbond_atom_site_label_D
_geom_hbond_atom_site_label_H
_geom_hbond_atom_site_label_A
_geom_hbond_site_symmetry_A
_geom_hbond_distance_DH
_geom_hbond_distance_HA
_geom_hbond_distance_DA
_geom_hbond_angle_DHA
_geom_hbond_publ_flag
C2 H2 O3 2 0.98 2.43 3.289(2) 146 no
C9 H9 O4 2_665 0.98 2.48 3.294(3) 140 no
C10 H10 O1 2_565 0.98 2.50 3.457(3) 166 no

loop_
_geom_torsion_atom_site_label_1
_geom_torsion_atom_site_label_2
_geom_torsion_atom_site_label_3
_geom_torsion_atom_site_label_4
_geom_torsion
_geom_torsion_publ_flag
O2 S1 N1 C10 153.97(12) ?
O1 S1 N1 C10 24.16(14) ?
C21 S1 N1 C10 -92.33(13) ?
O2 S1 N1 C2 88.10(13) ?
O1 S1 N1 C2 -41.70(14) ?
C21 S1 N1 C2 -158.19(12) ?
S1 N1 C2 C10 107.87(13) ?
C10 N1 C2 C3 93.93(18) ?
S1 N1 C2 C3 -158.20(13) ?
C10 C2 C3 C4 67.77(18) ?
N1 C2 C3 C4 3.7(2) y
C10 C2 C3 C11 -35.39(17) ?
N1 C2 C3 C11 -99.41(17) y
C2 C3 C4 C5 53.6(2) y
C11 C3 C4 C5 156.92(16) y
C2 C3 C4 C8 -65.05(19) ?
C11 C3 C4 C8 38.29(17) ?
C8 C4 C5 O3 -179.35(18) ?
C3 C4 C5 O3 63.0(3) ?
C8 C4 C5 N6 -4.42(18) ?
C3 C4 C5 N6 -122.02(17) ?
O3 C5 N6 C7 -172.88(17) ?
C4 C5 N6 C7 11.99(19) ?
O3 C5 N6 C12 -1.5(3) ?
C4 C5 N6 C12 -176.63(14) ?
C5 N6 C7 O4 168.04(17) ?
C12 N6 C7 O4 -3.4(3) ?
C5 N6 C7 C8 -14.64(19) ?
C12 N6 C7 C8 173.90(14) ?
O4 C7 C8 C4 -171.94(19) ?
N6 C7 C8 C4 10.93(18) ?
O4 C7 C8 C9 -55.3(3) ?
N6 C7 C8 C9 127.57(16) ?
C5 C4 C8 C7 -4.00(18) ?
C3 C4 C8 C7 125.40(15) ?
C5 C4 C8 C9 -131.51(15) ?
C3 C4 C8 C9 -2.12(17) ?
C7 C8 C9 C10 -48.3(2) y
C4 C8 C9 C10 68.79(18) ?
C7 C8 C9 C11 -151.95(16) y
C4 C8 C9 C11 -34.85(18) ?
C3 C2 C10 N1 -110.67(14) ?
N1 C2 C10 C9 110.20(15) ?
C3 C2 C10 C9 -0.47(17) ?
S1 N1 C10 C2 -102.40(13) ?
C2 N1 C10 C9 -93.56(17) ?
S1 N1 C10 C9 164.05(12) ?
C8 C9 C10 C2 -67.60(18) ?
C11 C9 C10 C2 36.14(17) ?
C8 C9 C10 N1 -3.8(2) y
C11 C9 C10 N1 99.95(16) y
C2 C3 C11 C9 55.94(17) ?
C4 C3 C11 C9 -59.06(17) ?
C10 C9 C11 C3 -56.47(17) ?
C8 C9 C11 C3 57.81(17) ?
C5 N6 C12 C13 -40.5(2) ?
C7 N6 C12 C13 129.92(18) ?
C5 N6 C12 C17 139.57(17) ?
C7 N6 C12 C17 -50.0(2) ?
C17 C12 C13 C14 -0.5(3) ?
N6 C12 C13 C14 179.61(16) ?
C12 C13 C14 C15 0.2(3) ?
C13 C14 C15 C16 0.0(3) ?
C13 C14 C15 Cl1 179.58(14) ?
C14 C15 C16 C17 0.1(3) ?
Cl1 C15 C16 C17 -179.54(14) ?
C15 C16 C17 C12 -0.3(3) ?
C13 C12 C17 C16 0.5(3) ?
N6 C12 C17 C16 -179.57(15) ?
O2 S1 C21 C22 23.34(18) ?
O1 S1 C21 C22 154.21(16) ?
N1 S1 C21 C22 -87.67(16) ?
O2 S1 C21 C26 -153.60(15) ?
O1 S1 C21 C26 -22.74(18) ?
N1 S1 C21 C26 95.38(16) ?
C26 C21 C22 C23 0.4(3) ?
S1 C21 C22 C23 -176.50(16) ?
C21 C22 C23 C24 0.0(3) ?
C22 C23 C24 C25 -0.5(3) ?
C22 C23 C24 C27 177.8(2) ?
C23 C24 C25 C26 0.6(3) ?
C27 C24 C25 C26 -177.7(2) ?
C24 C25 C26 C21 -0.1(3) ?
C22 C21 C26 C25 -0.4(3) ?
S1 C21 C26 C25 176.45(15) ?
N1 C2 C3 C11 -99.41(17) ?
N1 C2 C3 C4 3.7(2) ?
C5 C4 C3 C11 156.92(16) ?
C5 C4 C3 C2 53.6(2) ?
N1 C10 C9 C8 -3.8(2) ?
N1 C10 C9 C11 99.95(16) ?
C7 C8 C9 C10 -48.3(2) ?
C7 C8 C9 C11 -151.95(16) ?
